data_4070778
loop_
_publ_author_name
'Kelly III, Roy A.'
'Clavier, Herv\'e'
'Giudice, Simona'
'Scott, Natalie M.'
'Stevens, Edwin D.'
'Bordner, Jon'
'Samardjiev, Ivan'
'Hoff, Carl D.'
'Cavallo, Luigi'
'Nolan, Steven P.'

_publ_section_title
;
 Determination of N-Heterocyclic Carbene (NHC) Steric and Electronic
 Parameters using the [(NHC)Ir(CO)2Cl] System
;
_journal_issue 2
_journal_name_full Organometallics
_journal_page_first 202
_journal_paper_doi 10.1021/om701001g
_journal_volume 27
_journal_year 2008
_chemical_formula_sum 'C35 H48 Cl Ir N2'
_chemical_formula_weight 724.40
_chemical_name_common '[Ir(IPr)(COD)Cl]'
_chemical_name_systematic
; 
 ? 
;
_space_group_IT_number 14
_symmetry_cell_setting monoclinic
_symmetry_space_group_name_Hall '-P 2yn'
_symmetry_space_group_name_H-M 'P 1 21/n 1'
_atom_sites_solution_hydrogens geom
_atom_sites_solution_primary direct
_atom_sites_solution_secondary difmap
_audit_creation_method SHELXL-97
_cell_angle_alpha 90.00
_cell_angle_beta 102.5850(10)
_cell_angle_gamma 90.00
_cell_formula_units_Z 8
_cell_length_a 16.6208(6)
_cell_length_b 10.5366(4)
_cell_length_c 37.9569(13)
_cell_measurement_reflns_used 43267
_cell_measurement_temperature 150(2)
_cell_measurement_theta_max 30.538
_cell_measurement_theta_min 2.009
_cell_volume 6487.6(4)
_computing_cell_refinement 'Bruker SMART'
_computing_data_collection 'Bruker SMART'
_computing_data_reduction 'Bruker SAINT'
_computing_molecular_graphics 'Bruker SHELXTL'
_computing_publication_material 'Bruker SHELXTL'
_computing_structure_refinement 'SHELXL-97 (Sheldrick, 1997)'
_computing_structure_solution 'SHELXS-97 (Sheldrick, 1990)'
_diffrn_ambient_temperature 150(2)
_diffrn_measured_fraction_theta_full 1.000
_diffrn_measured_fraction_theta_max 1.000
_diffrn_measurement_device_type 'CCD area detector'
_diffrn_measurement_method 'phi and omega scans'
_diffrn_radiation_monochromator graphite
_diffrn_radiation_source 'fine-focus sealed tube'
_diffrn_radiation_type MoK\a
_diffrn_radiation_wavelength 0.71073
_diffrn_reflns_av_R_equivalents 0.0487
_diffrn_reflns_av_sigmaI/netI 0.0283
_diffrn_reflns_limit_h_max 15
_diffrn_reflns_limit_h_min -15
_diffrn_reflns_limit_k_max 10
_diffrn_reflns_limit_k_min -10
_diffrn_reflns_limit_l_max 36
_diffrn_reflns_limit_l_min -36
_diffrn_reflns_number 40744
_diffrn_reflns_theta_full 20.00
_diffrn_reflns_theta_max 20.00
_diffrn_reflns_theta_min 1.48
_exptl_absorpt_coefficient_mu 4.223
_exptl_absorpt_correction_T_max 1.000000
_exptl_absorpt_correction_T_min 0.578573
_exptl_absorpt_correction_type empirical
_exptl_crystal_colour yellow
_exptl_crystal_density_diffrn 1.483
_exptl_crystal_density_meas 0
_exptl_crystal_density_method 'not measured'
_exptl_crystal_description plate
_exptl_crystal_F_000 2928
_exptl_crystal_size_max 0.7
_exptl_crystal_size_mid 0.4
_exptl_crystal_size_min 0.1
_refine_diff_density_max 0.588
_refine_diff_density_min -0.836
_refine_diff_density_rms 0.100
_refine_ls_extinction_method none
_refine_ls_goodness_of_fit_ref 1.117
_refine_ls_hydrogen_treatment mixed
_refine_ls_matrix_type full
_refine_ls_number_parameters 719
_refine_ls_number_reflns 6040
_refine_ls_number_restraints 714
_refine_ls_restrained_S_all 1.069
_refine_ls_R_factor_all 0.0269
_refine_ls_R_factor_gt 0.0256
_refine_ls_shift/su_max 0.004
_refine_ls_shift/su_mean 0.000
_refine_ls_structure_factor_coef Fsqd
_refine_ls_weighting_details 'calc w=1/[\s^2^(Fo^2^)+(0.0105P)^2^+29.5608P] where P=(Fo^2^+2Fc^2^)/3'
_refine_ls_weighting_scheme calc
_refine_ls_wR_factor_gt 0.0593
_refine_ls_wR_factor_ref 0.0599
_reflns_number_gt 5821
_reflns_number_total 6040
_reflns_threshold_expression >2sigma(I)
_cod_data_source_file om701001g-file009.cif
_cod_data_source_block c:\docume~1\owner\mydocu~1\natsdo~1\neworl~1\nol240~1\nol240m
_cod_original_sg_symbol_H-M P2(1)/n
_cod_database_code 4070778

loop_
_symmetry_equiv_pos_as_xyz
'x, y, z'
'-x+1/2, y+1/2, -z+1/2'
'-x, -y, -z'
'x-1/2, -y-1/2, z-1/2'

loop_
_atom_site_label
_atom_site_type_symbol
_atom_site_fract_x
_atom_site_fract_y
_atom_site_fract_z
_atom_site_U_iso_or_equiv
_atom_site_adp_type
_atom_site_occupancy
_atom_site_symmetry_multiplicity
_atom_site_calc_flag
_atom_site_refinement_flags
Ir1 Ir 0.628097(13) 0.64800(2) 0.118775(6) 0.01784(9) Uani 1 1 d U
Cl1 Cl 0.49213(9) 0.57553(14) 0.11002(4) 0.0293(4) Uani 1 1 d U
N1 N 0.6444(3) 0.3615(4) 0.10421(12) 0.0199(10) Uani 1 1 d U
C1 C 0.6628(3) 0.4616(5) 0.12777(14) 0.0146(11) Uani 1 1 d U
Ir2 Ir 1.116912(13) 0.97008(2) 0.127123(6) 0.01940(9) Uani 1 1 d U
Cl2 Cl 1.17852(9) 1.14851(14) 0.10598(4) 0.0330(4) Uani 1 1 d U
N2 N 0.7007(3) 0.4044(4) 0.15941(11) 0.0187(10) Uani 1 1 d U
C2 C 0.6713(4) 0.2485(5) 0.12116(16) 0.0284(14) Uani 1 1 d U
H2 H 0.6667 0.1667 0.1104 0.034 Uiso 1 1 calc R
N3 N 1.2788(3) 0.8223(4) 0.13334(12) 0.0192(10) Uani 1 1 d U
C3 C 0.7046(4) 0.2751(5) 0.15513(16) 0.0288(14) Uani 1 1 d U
H3 H 0.7272 0.2156 0.1734 0.035 Uiso 1 1 calc R
N4 N 1.2135(3) 0.8275(4) 0.07802(11) 0.0186(10) Uani 1 1 d U
C4 C 0.6044(4) 0.3638(5) 0.06604(14) 0.0236(12) Uani 1 1 d U
C5 C 0.5233(4) 0.3169(5) 0.05552(16) 0.0300(13) Uani 1 1 d U
C6 C 0.4903(4) 0.3137(6) 0.01884(17) 0.0431(16) Uani 1 1 d U
H6 H 0.4355 0.2837 0.0106 0.052 Uiso 1 1 calc R
C7 C 0.5334(5) 0.3520(6) -0.00600(18) 0.0490(17) Uani 1 1 d U
H7 H 0.5082 0.3496 -0.0310 0.059 Uiso 1 1 calc R
C8 C 0.6135(5) 0.3943(6) 0.00505(17) 0.0419(16) Uani 1 1 d U
H8 H 0.6434 0.4194 -0.0125 0.050 Uiso 1 1 calc R
C9 C 0.6513(4) 0.4005(5) 0.04154(16) 0.0309(13) Uani 1 1 d U
C10 C 0.7413(4) 0.4396(6) 0.05312(18) 0.0415(15) Uani 1 1 d U
H10 H 0.7518 0.4626 0.0793 0.050 Uiso 1 1 calc R
C11 C 0.7985(5) 0.3294(8) 0.0493(2) 0.069(2) Uani 1 1 d U
H11A H 0.7861 0.2568 0.0634 0.104 Uiso 1 1 calc R
H11B H 0.8559 0.3554 0.0582 0.104 Uiso 1 1 calc R
H11C H 0.7901 0.3052 0.0238 0.104 Uiso 1 1 calc R
C12 C 0.7616(5) 0.5571(7) 0.0324(2) 0.062(2) Uani 1 1 d U
H12A H 0.7572 0.5350 0.0070 0.093 Uiso 1 1 calc R
H12B H 0.8178 0.5856 0.0429 0.093 Uiso 1 1 calc R
H12C H 0.7226 0.6254 0.0342 0.093 Uiso 1 1 calc R
C13 C 0.4737(4) 0.2683(6) 0.08170(18) 0.0381(15) Uani 1 1 d U
H13 H 0.5005 0.2986 0.1064 0.046 Uiso 1 1 calc R
C14 C 0.3844(4) 0.3147(7) 0.0729(2) 0.0521(19) Uani 1 1 d U
H14A H 0.3836 0.4077 0.0721 0.078 Uiso 1 1 calc R
H14B H 0.3563 0.2853 0.0916 0.078 Uiso 1 1 calc R
H14C H 0.3561 0.2810 0.0494 0.078 Uiso 1 1 calc R
C15 C 0.4735(5) 0.1220(6) 0.0820(2) 0.0495(18) Uani 1 1 d U
H15A H 0.4534 0.0904 0.0573 0.074 Uiso 1 1 calc R
H15B H 0.4372 0.0916 0.0974 0.074 Uiso 1 1 calc R
H15C H 0.5296 0.0909 0.0914 0.074 Uiso 1 1 calc R
C16 C 0.7373(3) 0.4669(5) 0.19302(14) 0.0223(12) Uani 1 1 d U
C17 C 0.6871(4) 0.5100(6) 0.21575(15) 0.0289(13) Uani 1 1 d U
C18 C 0.7266(4) 0.5637(6) 0.24789(17) 0.0407(16) Uani 1 1 d U
H18 H 0.6945 0.5959 0.2638 0.049 Uiso 1 1 calc R
C19 C 0.8106(4) 0.5722(7) 0.25777(18) 0.0472(17) Uani 1 1 d U
H19 H 0.8357 0.6080 0.2805 0.057 Uiso 1 1 calc R
C20 C 0.8588(4) 0.5293(6) 0.23520(17) 0.0414(16) Uani 1 1 d U
H20 H 0.9171 0.5366 0.2423 0.050 Uiso 1 1 calc R
C21 C 0.8232(4) 0.4751(6) 0.20201(15) 0.0277(13) Uani 1 1 d U
C22 C 0.8784(4) 0.4306(6) 0.17716(17) 0.0351(15) Uani 1 1 d U
H22 H 0.8423 0.4116 0.1530 0.042 Uiso 1 1 calc R
C23 C 0.9233(4) 0.3080(7) 0.19148(19) 0.0538(19) Uani 1 1 d U
H23A H 0.9579 0.3233 0.2155 0.081 Uiso 1 1 calc R
H23B H 0.9579 0.2804 0.1751 0.081 Uiso 1 1 calc R
H23C H 0.8827 0.2419 0.1930 0.081 Uiso 1 1 calc R
C24 C 0.9406(4) 0.5318(7) 0.1717(2) 0.0519(19) Uani 1 1 d U
H24A H 0.9112 0.6098 0.1626 0.078 Uiso 1 1 calc R
H24B H 0.9717 0.5012 0.1542 0.078 Uiso 1 1 calc R
H24C H 0.9787 0.5491 0.1948 0.078 Uiso 1 1 calc R
C25 C 0.5933(4) 0.4983(6) 0.20604(17) 0.0341(14) Uani 1 1 d U
H25 H 0.5762 0.4727 0.1801 0.041 Uiso 1 1 calc R
C26 C 0.5508(4) 0.6234(6) 0.21104(18) 0.0461(18) Uani 1 1 d U
H26A H 0.5620 0.6452 0.2367 0.069 Uiso 1 1 calc R
H26B H 0.4912 0.6144 0.2019 0.069 Uiso 1 1 calc R
H26C H 0.5718 0.6907 0.1977 0.069 Uiso 1 1 calc R
C27 C 0.5655(5) 0.3946(7) 0.2293(2) 0.062(2) Uani 1 1 d U
H27A H 0.5804 0.4193 0.2548 0.093 Uiso 1 1 calc R
H27B H 0.5926 0.3143 0.2259 0.093 Uiso 1 1 calc R
H27C H 0.5055 0.3840 0.2220 0.093 Uiso 1 1 calc R
C28 C 0.5888(4) 0.8396(5) 0.12867(15) 0.0277(13) Uani 1 1 d U
H28 H 0.5495 0.7994 0.1398 0.033 Uiso 1 1 calc R
C29 C 0.5799(4) 0.8233(5) 0.09171(15) 0.0240(12) Uani 1 1 d U
H29 H 0.5328 0.7783 0.0791 0.029 Uiso 1 1 calc R
C30 C 0.6397(4) 0.8720(6) 0.07004(16) 0.0333(14) Uani 1 1 d U
H30A H 0.6257 0.8336 0.0457 0.040 Uiso 1 1 calc R
H30B H 0.6328 0.9650 0.0672 0.040 Uiso 1 1 calc R
C31 C 0.7284(4) 0.8440(6) 0.08663(19) 0.0407(16) Uani 1 1 d U
H31A H 0.7523 0.9170 0.1018 0.049 Uiso 1 1 calc R
H31B H 0.7591 0.8349 0.0671 0.049 Uiso 1 1 calc R
C32 C 0.7405(3) 0.7240(5) 0.10969(16) 0.0259(13) Uani 1 1 d U
H32 H 0.7468 0.6454 0.0984 0.031 Uiso 1 1 calc R
C33 C 0.7426(3) 0.7244(6) 0.14643(16) 0.0276(13) Uani 1 1 d U
H33 H 0.7521 0.6450 0.1585 0.033 Uiso 1 1 calc R
C34 C 0.7315(4) 0.8368(6) 0.16925(19) 0.0453(17) Uani 1 1 d U
H34A H 0.7812 0.8910 0.1727 0.054 Uiso 1 1 calc R
H34B H 0.7261 0.8066 0.1933 0.054 Uiso 1 1 calc R
C35 C 0.6561(4) 0.9162(6) 0.15268(16) 0.0391(15) Uani 1 1 d U
H35A H 0.6339 0.9551 0.1723 0.047 Uiso 1 1 calc R
H35B H 0.6732 0.9857 0.1383 0.047 Uiso 1 1 calc R
C36 C 1.2053(3) 0.8588(5) 0.11211(14) 0.0171(12) Uani 1 1 d U
C37 C 1.3311(3) 0.7721(5) 0.11309(15) 0.0219(13) Uani 1 1 d U
H37 H 1.3855 0.7415 0.1220 0.026 Uiso 1 1 calc R
C38 C 1.2904(3) 0.7747(5) 0.07865(15) 0.0215(13) Uani 1 1 d U
H38 H 1.3103 0.7459 0.0584 0.026 Uiso 1 1 calc R
C39 C 1.2972(3) 0.8095(5) 0.17248(14) 0.0211(12) Uani 1 1 d U
C40 C 1.2850(3) 0.6895(5) 0.18659(15) 0.0255(13) Uani 1 1 d U
C41 C 1.3049(4) 0.6768(6) 0.22362(16) 0.0337(15) Uani 1 1 d U
H41 H 1.2963 0.5974 0.2341 0.040 Uiso 1 1 calc R
C42 C 1.3371(4) 0.7770(6) 0.24594(17) 0.0388(16) Uani 1 1 d U
H42 H 1.3508 0.7658 0.2714 0.047 Uiso 1 1 calc R
C43 C 1.3490(4) 0.8929(6) 0.23110(16) 0.0336(15) Uani 1 1 d U
H43 H 1.3707 0.9612 0.2466 0.040 Uiso 1 1 calc R
C44 C 1.3301(3) 0.9122(5) 0.19385(15) 0.0247(13) Uani 1 1 d U
C45 C 1.3476(4) 1.0389(5) 0.17861(16) 0.0303(14) Uani 1 1 d U
H45 H 1.3198 1.0395 0.1525 0.036 Uiso 1 1 calc R
C46 C 1.3111(5) 1.1483(6) 0.19683(19) 0.054(2) Uani 1 1 d U
H46A H 1.2527 1.1315 0.1958 0.081 Uiso 1 1 calc R
H46B H 1.3166 1.2278 0.1842 0.081 Uiso 1 1 calc R
H46C H 1.3407 1.1552 0.2221 0.081 Uiso 1 1 calc R
C47 C 1.4396(4) 1.0569(8) 0.1810(2) 0.059(2) Uani 1 1 d U
H47A H 1.4683 1.0632 0.2064 0.088 Uiso 1 1 calc R
H47B H 1.4486 1.1349 0.1683 0.088 Uiso 1 1 calc R
H47C H 1.4611 0.9843 0.1698 0.088 Uiso 1 1 calc R
C48 C 1.2533(4) 0.5760(5) 0.16275(16) 0.0284(13) Uani 1 1 d U
H48 H 1.2293 0.6084 0.1379 0.034 Uiso 1 1 calc R
C49 C 1.3245(4) 0.4862(6) 0.16028(19) 0.0407(17) Uani 1 1 d U
H49A H 1.3671 0.5331 0.1515 0.061 Uiso 1 1 calc R
H49B H 1.3038 0.4168 0.1435 0.061 Uiso 1 1 calc R
H49C H 1.3481 0.4511 0.1842 0.061 Uiso 1 1 calc R
C50 C 1.1865(4) 0.5007(6) 0.17547(19) 0.0442(18) Uani 1 1 d U
H50A H 1.2099 0.4614 0.1989 0.066 Uiso 1 1 calc R
H50B H 1.1651 0.4344 0.1578 0.066 Uiso 1 1 calc R
H50C H 1.1415 0.5578 0.1779 0.066 Uiso 1 1 calc R
C51 C 1.1492(3) 0.8312(5) 0.04551(15) 0.0223(12) Uani 1 1 d U
C52 C 1.0916(4) 0.7320(6) 0.03908(15) 0.0268(13) Uani 1 1 d U
C53 C 1.0326(4) 0.7359(6) 0.00742(16) 0.0340(14) Uani 1 1 d U
H53 H 0.9919 0.6711 0.0027 0.041 Uiso 1 1 calc R
C54 C 1.0310(4) 0.8318(6) -0.01771(17) 0.0371(15) Uani 1 1 d U
H54 H 0.9893 0.8327 -0.0393 0.045 Uiso 1 1 calc R
C55 C 1.0896(4) 0.9254(6) -0.01131(16) 0.0331(14) Uani 1 1 d U
H55 H 1.0884 0.9902 -0.0288 0.040 Uiso 1 1 calc R
C56 C 1.1510(3) 0.9279(5) 0.02010(15) 0.0255(13) Uani 1 1 d U
C57 C 1.2199(4) 1.0260(6) 0.02487(17) 0.0320(14) Uani 1 1 d U
H57 H 1.2482 1.0283 0.0510 0.038 Uiso 1 1 calc R
C58 C 1.1882(4) 1.1597(6) 0.01351(18) 0.0414(17) Uani 1 1 d U
H58A H 1.1601 1.1592 -0.0120 0.062 Uiso 1 1 calc R
H58B H 1.2348 1.2189 0.0171 0.062 Uiso 1 1 calc R
H58C H 1.1495 1.1866 0.0282 0.062 Uiso 1 1 calc R
C59 C 1.2831(4) 0.9850(7) 0.00291(18) 0.0449(17) Uani 1 1 d U
H59A H 1.3048 0.9009 0.0109 0.067 Uiso 1 1 calc R
H59B H 1.3285 1.0464 0.0066 0.067 Uiso 1 1 calc R
H59C H 1.2563 0.9817 -0.0228 0.067 Uiso 1 1 calc R
C60 C 1.0971(4) 0.6193(6) 0.06458(16) 0.0334(14) Uani 1 1 d U
H60 H 1.1224 0.6499 0.0895 0.040 Uiso 1 1 calc R
C61 C 1.1531(4) 0.5159(6) 0.05493(19) 0.0471(18) Uani 1 1 d U
H61A H 1.1316 0.4878 0.0300 0.071 Uiso 1 1 calc R
H61B H 1.1547 0.4438 0.0714 0.071 Uiso 1 1 calc R
H61C H 1.2089 0.5497 0.0572 0.071 Uiso 1 1 calc R
C62 C 1.0125(4) 0.5606(7) 0.06550(19) 0.0507(19) Uani 1 1 d U
H62A H 0.9760 0.6265 0.0715 0.076 Uiso 1 1 calc R
H62B H 1.0197 0.4935 0.0838 0.076 Uiso 1 1 calc R
H62C H 0.9880 0.5245 0.0418 0.076 Uiso 1 1 calc R
C63 C 1.0087(3) 1.0862(6) 0.12727(16) 0.0280(13) Uani 1 1 d U
H63 H 1.0231 1.1356 0.1086 0.034 Uiso 1 1 calc R
C64 C 1.0609(4) 1.0913(6) 0.16140(15) 0.0275(13) Uani 1 1 d U
H64 H 1.1100 1.1403 0.1645 0.033 Uiso 1 1 calc R
C65 C 1.0428(4) 1.0224(6) 0.19356(17) 0.0406(16) Uani 1 1 d U
H65A H 1.0644 1.0729 0.2156 0.049 Uiso 1 1 calc R
H65B H 0.9823 1.0154 0.1907 0.049 Uiso 1 1 calc R
C66 C 1.0798(5) 0.8919(7) 0.19843(19) 0.0516(18) Uani 1 1 d U
H66A H 1.0440 0.8363 0.2094 0.062 Uiso 1 1 calc R
H66B H 1.1343 0.8967 0.2153 0.062 Uiso 1 1 calc R
C67 C 1.0904(4) 0.8333(6) 0.16351(17) 0.0333(14) Uani 1 1 d U
H67 H 1.1430 0.7979 0.1636 0.040 Uiso 1 1 calc R
C68 C 1.0318(4) 0.8249(6) 0.13109(19) 0.0373(14) Uani 1 1 d U
H68 H 1.0477 0.7892 0.1107 0.045 Uiso 1 1 calc R
C69 C 0.9432(4) 0.8707(7) 0.1270(2) 0.0587(19) Uani 1 1 d U
H69A H 0.9071 0.8205 0.1079 0.070 Uiso 1 1 calc R
H69B H 0.9255 0.8545 0.1499 0.070 Uiso 1 1 calc R
C70 C 0.9316(4) 1.0084(6) 0.11794(18) 0.0405(16) Uani 1 1 d U
H70A H 0.8909 1.0438 0.1308 0.049 Uiso 1 1 calc R
H70B H 0.9082 1.0165 0.0917 0.049 Uiso 1 1 calc R

loop_
_atom_site_aniso_label
_atom_site_aniso_U_11
_atom_site_aniso_U_22
_atom_site_aniso_U_33
_atom_site_aniso_U_23
_atom_site_aniso_U_13
_atom_site_aniso_U_12
Ir1 0.02016(15) 0.01449(15) 0.02006(15) 0.00011(10) 0.00699(10) 0.00224(10)
Cl1 0.0231(8) 0.0261(9) 0.0418(10) -0.0005(7) 0.0138(7) 0.0021(7)
N1 0.028(3) 0.015(2) 0.016(2) -0.0030(19) 0.005(2) 0.004(2)
C1 0.011(3) 0.017(3) 0.016(3) -0.008(2) 0.003(2) -0.002(2)
Ir2 0.01906(15) 0.01987(15) 0.02028(15) -0.00057(10) 0.00654(11) 0.00189(10)
Cl2 0.0382(9) 0.0244(9) 0.0397(10) 0.0060(7) 0.0157(8) 0.0010(7)
N2 0.022(3) 0.019(2) 0.015(2) 0.0034(19) 0.0040(19) 0.002(2)
C2 0.039(4) 0.012(3) 0.032(3) -0.001(3) 0.004(3) 0.003(3)
N3 0.021(2) 0.019(3) 0.020(2) 0.001(2) 0.009(2) 0.001(2)
C3 0.044(4) 0.014(3) 0.026(3) 0.007(3) 0.003(3) 0.003(3)
N4 0.018(2) 0.021(3) 0.018(2) 0.001(2) 0.0067(19) -0.002(2)
C4 0.041(3) 0.013(3) 0.015(3) -0.004(2) 0.003(2) 0.006(3)
C5 0.039(3) 0.019(3) 0.027(3) -0.005(3) -0.004(2) 0.003(3)
C6 0.051(4) 0.035(4) 0.036(3) -0.006(3) -0.006(3) -0.001(3)
C7 0.077(4) 0.042(4) 0.021(3) -0.005(3) -0.006(3) 0.006(4)
C8 0.073(4) 0.034(4) 0.022(3) -0.004(3) 0.018(3) 0.004(3)
C9 0.050(3) 0.019(3) 0.025(3) -0.005(3) 0.012(3) 0.007(3)
C10 0.053(4) 0.042(4) 0.036(4) -0.004(3) 0.024(3) 0.002(3)
C11 0.056(5) 0.068(5) 0.086(6) -0.020(5) 0.021(5) 0.013(4)
C12 0.082(6) 0.064(5) 0.051(5) 0.001(4) 0.037(4) -0.017(4)
C13 0.040(3) 0.031(3) 0.042(4) -0.008(3) 0.003(3) -0.006(3)
C14 0.036(4) 0.050(4) 0.066(5) -0.014(4) 0.002(4) -0.008(3)
C15 0.060(5) 0.032(3) 0.057(5) -0.001(3) 0.013(4) -0.006(3)
C16 0.029(3) 0.022(3) 0.016(3) 0.000(2) 0.006(2) -0.004(3)
C17 0.036(3) 0.030(3) 0.023(3) -0.002(3) 0.011(2) 0.001(3)
C18 0.052(3) 0.049(4) 0.022(3) -0.008(3) 0.012(3) 0.001(3)
C19 0.057(4) 0.057(4) 0.024(4) -0.008(3) 0.000(3) -0.005(4)
C20 0.037(4) 0.053(4) 0.030(3) 0.000(3) -0.002(3) -0.004(3)
C21 0.029(3) 0.031(3) 0.023(3) 0.004(3) 0.004(2) -0.001(3)
C22 0.029(3) 0.043(4) 0.034(4) 0.006(3) 0.009(3) 0.006(3)
C23 0.056(5) 0.053(4) 0.055(5) 0.013(4) 0.020(4) 0.020(4)
C24 0.035(4) 0.064(5) 0.060(5) 0.016(4) 0.018(4) 0.004(3)
C25 0.036(3) 0.040(4) 0.031(4) 0.002(3) 0.018(3) 0.002(3)
C26 0.046(4) 0.050(4) 0.043(4) -0.004(3) 0.011(4) 0.009(3)
C27 0.051(5) 0.059(5) 0.086(6) 0.021(4) 0.037(4) -0.002(4)
C28 0.039(3) 0.020(3) 0.024(3) 0.001(3) 0.006(3) 0.012(2)
C29 0.030(3) 0.017(3) 0.022(3) 0.002(2) 0.000(2) 0.001(2)
C30 0.043(3) 0.026(3) 0.033(4) 0.007(3) 0.014(3) 0.002(3)
C31 0.039(3) 0.032(4) 0.055(4) 0.014(3) 0.019(3) -0.003(3)
C32 0.022(3) 0.017(3) 0.036(3) 0.000(2) 0.002(3) -0.010(2)
C33 0.026(3) 0.022(3) 0.030(3) 0.000(2) -0.003(3) -0.007(2)
C34 0.048(4) 0.035(4) 0.048(4) -0.014(3) 0.001(3) -0.008(3)
C35 0.065(4) 0.027(3) 0.025(3) -0.006(3) 0.009(3) 0.002(3)
C36 0.021(3) 0.012(3) 0.021(3) 0.007(2) 0.012(2) -0.001(2)
C37 0.019(3) 0.020(3) 0.029(3) 0.000(3) 0.010(2) 0.002(3)
C38 0.023(3) 0.021(3) 0.024(3) -0.004(3) 0.014(2) -0.003(3)
C39 0.019(3) 0.024(3) 0.021(3) 0.004(2) 0.007(2) 0.005(2)
C40 0.026(3) 0.025(3) 0.028(3) 0.007(2) 0.013(3) 0.007(2)
C41 0.045(4) 0.029(3) 0.029(3) 0.008(3) 0.012(3) 0.005(3)
C42 0.055(4) 0.042(4) 0.019(3) 0.005(3) 0.005(3) 0.007(3)
C43 0.046(4) 0.028(3) 0.026(3) -0.005(3) 0.005(3) 0.007(3)
C44 0.026(3) 0.024(3) 0.024(3) 0.000(2) 0.005(3) 0.006(2)
C45 0.037(3) 0.025(3) 0.027(3) -0.004(3) 0.004(3) -0.003(3)
C46 0.087(6) 0.026(4) 0.050(5) -0.003(3) 0.018(4) 0.003(4)
C47 0.041(4) 0.075(6) 0.057(5) 0.013(4) 0.005(4) -0.017(4)
C48 0.034(3) 0.025(3) 0.028(3) 0.008(3) 0.010(3) 0.000(2)
C49 0.048(4) 0.026(4) 0.055(5) -0.002(3) 0.028(4) -0.003(3)
C50 0.049(4) 0.026(4) 0.066(5) 0.006(3) 0.029(4) -0.001(3)
C51 0.019(3) 0.026(3) 0.022(3) -0.006(2) 0.006(2) -0.002(2)
C52 0.028(3) 0.032(3) 0.023(3) -0.010(2) 0.011(2) -0.005(2)
C53 0.029(3) 0.041(4) 0.032(3) -0.015(3) 0.007(3) -0.008(3)
C54 0.031(4) 0.054(4) 0.023(3) -0.009(3) -0.002(3) 0.003(3)
C55 0.037(4) 0.039(4) 0.023(3) -0.001(3) 0.007(3) 0.003(3)
C56 0.026(3) 0.029(3) 0.021(3) -0.004(2) 0.005(2) -0.002(2)
C57 0.032(3) 0.036(3) 0.028(3) 0.007(3) 0.008(3) -0.007(3)
C58 0.045(4) 0.038(4) 0.039(4) 0.011(3) 0.004(3) -0.008(3)
C59 0.038(4) 0.058(5) 0.042(4) 0.014(4) 0.016(3) -0.007(3)
C60 0.042(4) 0.032(3) 0.027(3) -0.011(3) 0.009(3) -0.015(3)
C61 0.055(4) 0.033(4) 0.056(5) 0.000(3) 0.018(4) -0.005(3)
C62 0.054(4) 0.055(5) 0.045(4) -0.017(4) 0.017(4) -0.031(4)
C63 0.028(3) 0.034(3) 0.028(3) -0.001(3) 0.017(2) 0.007(2)
C64 0.028(3) 0.032(3) 0.026(3) -0.011(2) 0.014(2) -0.001(3)
C65 0.055(4) 0.041(4) 0.030(3) -0.007(3) 0.018(3) 0.003(3)
C66 0.064(5) 0.053(4) 0.049(4) 0.015(3) 0.035(4) 0.017(4)
C67 0.030(3) 0.035(3) 0.044(3) 0.010(3) 0.030(3) 0.005(3)
C68 0.027(3) 0.028(3) 0.063(4) -0.004(3) 0.024(3) -0.005(2)
C69 0.031(3) 0.047(4) 0.098(5) -0.010(4) 0.013(4) -0.002(3)
C70 0.022(3) 0.054(4) 0.045(4) 0.001(3) 0.007(3) 0.005(3)

loop_
_atom_type_symbol
_atom_type_description
_atom_type_scat_dispersion_real
_atom_type_scat_dispersion_imag
_atom_type_scat_source
C C 0.0033 0.0016 'International Tables Vol C Tables 4.2.6.8 and 6.1.1.4'
H H 0.0000 0.0000 'International Tables Vol C Tables 4.2.6.8 and 6.1.1.4'
N N 0.0061 0.0033 'International Tables Vol C Tables 4.2.6.8 and 6.1.1.4'
Cl Cl 0.1484 0.1585 'International Tables Vol C Tables 4.2.6.8 and 6.1.1.4'
Ir Ir -1.4442 7.9887 'International Tables Vol C Tables 4.2.6.8 and 6.1.1.4'

loop_
_geom_angle_atom_site_label_1
_geom_angle_atom_site_label_2
_geom_angle_atom_site_label_3
_geom_angle
C1 Ir1 C33 95.2(2)
C1 Ir1 C32 99.3(2)
C33 Ir1 C32 38.1(2)
C1 Ir1 C29 161.7(2)
C33 Ir1 C29 96.3(2)
C32 Ir1 C29 81.4(2)
C1 Ir1 C28 160.2(2)
C33 Ir1 C28 80.4(2)
C32 Ir1 C28 89.2(2)
C29 Ir1 C28 37.2(2)
C1 Ir1 Cl1 86.51(14)
C33 Ir1 Cl1 158.23(16)
C32 Ir1 Cl1 162.65(16)
C29 Ir1 Cl1 88.00(16)
C28 Ir1 Cl1 90.60(17)
C1 N1 C2 110.8(4)
C1 N1 C4 128.6(4)
C2 N1 C4 120.6(4)
N1 C1 N2 103.1(4)
N1 C1 Ir1 127.7(4)
N2 C1 Ir1 128.8(4)
C36 Ir2 C67 93.2(2)
C36 Ir2 C68 97.9(2)
C67 Ir2 C68 38.6(2)
C36 Ir2 C64 158.0(2)
C67 Ir2 C64 80.3(2)
C68 Ir2 C64 90.1(2)
C36 Ir2 C63 164.3(2)
C67 Ir2 C63 95.3(2)
C68 Ir2 C63 80.8(2)
C64 Ir2 C63 37.4(2)
C36 Ir2 Cl2 88.33(14)
C67 Ir2 Cl2 159.11(19)
C68 Ir2 Cl2 161.31(19)
C64 Ir2 Cl2 90.54(16)
C63 Ir2 Cl2 88.44(16)
C1 N2 C3 111.0(4)
C1 N2 C16 126.7(4)
C3 N2 C16 122.3(5)
C3 C2 N1 107.2(5)
C36 N3 C37 111.7(4)
C36 N3 C39 126.2(4)
C37 N3 C39 120.9(4)
C2 C3 N2 107.8(5)
C36 N4 C38 111.1(4)
C36 N4 C51 126.3(4)
C38 N4 C51 122.1(4)
C9 C4 C5 123.2(5)
C9 C4 N1 118.0(5)
C5 C4 N1 118.4(5)
C6 C5 C4 116.0(6)
C6 C5 C13 120.1(6)
C4 C5 C13 123.9(5)
C7 C6 C5 122.5(7)
C6 C7 C8 120.2(6)
C7 C8 C9 120.9(6)
C4 C9 C8 117.1(6)
C4 C9 C10 122.7(5)
C8 C9 C10 120.1(6)
C9 C10 C11 111.1(6)
C9 C10 C12 112.4(6)
C11 C10 C12 110.6(6)
C5 C13 C14 113.0(6)
C5 C13 C15 110.2(5)
C14 C13 C15 108.5(5)
C21 C16 C17 123.0(5)
C21 C16 N2 117.0(5)
C17 C16 N2 119.9(5)
C18 C17 C16 116.5(6)
C18 C17 C25 120.8(5)
C16 C17 C25 122.6(5)
C19 C18 C17 122.1(6)
C18 C19 C20 120.6(6)
C19 C20 C21 120.5(6)
C20 C21 C16 117.2(5)
C20 C21 C22 119.3(5)
C16 C21 C22 123.4(5)
C21 C22 C24 112.6(5)
C21 C22 C23 110.6(5)
C24 C22 C23 110.2(5)
C26 C25 C17 112.1(5)
C26 C25 C27 109.7(5)
C17 C25 C27 109.8(5)
C29 C28 C35 125.2(6)
C29 C28 Ir1 71.4(3)
C35 C28 Ir1 112.8(4)
C28 C29 C30 124.7(6)
C28 C29 Ir1 71.4(3)
C30 C29 Ir1 109.0(4)
C31 C30 C29 114.0(5)
C30 C31 C32 113.4(5)
C33 C32 C31 123.0(5)
C33 C32 Ir1 70.7(3)
C31 C32 Ir1 113.2(4)
C32 C33 C34 127.1(6)
C32 C33 Ir1 71.2(3)
C34 C33 Ir1 112.0(4)
C33 C34 C35 112.8(5)
C28 C35 C34 112.9(5)
N3 C36 N4 103.3(4)
N3 C36 Ir2 126.9(4)
N4 C36 Ir2 128.5(4)
C38 C37 N3 106.9(5)
C37 C38 N4 107.0(5)
C44 C39 C40 123.3(5)
C44 C39 N3 119.4(5)
C40 C39 N3 117.2(5)
C41 C40 C39 117.0(5)
C41 C40 C48 120.3(5)
C39 C40 C48 122.7(5)
C42 C41 C40 121.6(6)
C43 C42 C41 119.8(6)
C42 C43 C44 121.6(6)
C39 C44 C43 116.8(5)
C39 C44 C45 123.3(5)
C43 C44 C45 119.9(5)
C44 C45 C47 111.3(5)
C44 C45 C46 111.3(5)
C47 C45 C46 111.7(6)
C50 C48 C40 113.7(5)
C50 C48 C49 108.8(5)
C40 C48 C49 110.4(5)
C52 C51 C56 122.4(5)
C52 C51 N4 118.6(5)
C56 C51 N4 118.8(5)
C53 C52 C51 117.3(6)
C53 C52 C60 120.8(5)
C51 C52 C60 121.7(5)
C52 C53 C54 121.8(6)
C55 C54 C53 119.7(6)
C54 C55 C56 121.7(6)
C55 C56 C51 116.9(5)
C55 C56 C57 120.4(5)
C51 C56 C57 122.5(5)
C56 C57 C58 112.7(5)
C56 C57 C59 109.3(5)
C58 C57 C59 109.8(5)
C52 C60 C61 111.1(5)
C52 C60 C62 113.4(5)
C61 C60 C62 108.9(5)
C64 C63 C70 124.6(6)
C64 C63 Ir2 71.1(3)
C70 C63 Ir2 110.9(4)
C63 C64 C65 122.7(6)
C63 C64 Ir2 71.4(3)
C65 C64 Ir2 112.9(4)
C66 C65 C64 113.1(5)
C65 C66 C67 113.0(5)
C68 C67 C66 127.5(6)
C68 C67 Ir2 70.8(3)
C66 C67 Ir2 112.1(4)
C67 C68 C69 122.8(6)
C67 C68 Ir2 70.6(3)
C69 C68 Ir2 114.3(4)
C70 C69 C68 113.8(6)
C69 C70 C63 114.7(5)

loop_
_geom_bond_atom_site_label_1
_geom_bond_atom_site_label_2
_geom_bond_distance
Ir1 C1 2.054(5)
Ir1 C33 2.122(5)
Ir1 C32 2.128(5)
Ir1 C29 2.180(5)
Ir1 C28 2.179(5)
Ir1 Cl1 2.3395(14)
N1 C1 1.374(7)
N1 C2 1.381(7)
N1 C4 1.457(7)
C1 N2 1.369(7)
Ir2 C36 2.055(5)
Ir2 C67 2.108(6)
Ir2 C68 2.111(6)
Ir2 C64 2.172(5)
Ir2 C63 2.176(5)
Ir2 Cl2 2.3633(14)
N2 C3 1.374(7)
N2 C16 1.447(7)
C2 C3 1.318(8)
N3 C36 1.364(7)
N3 C37 1.384(7)
N3 C39 1.456(7)
N4 C36 1.370(7)
N4 C38 1.389(7)
N4 C51 1.446(7)
C4 C9 1.392(8)
C4 C5 1.411(8)
C5 C6 1.381(8)
C5 C13 1.512(9)
C6 C7 1.364(10)
C7 C8 1.380(10)
C8 C9 1.392(9)
C9 C10 1.521(9)
C10 C11 1.528(9)
C10 C12 1.543(9)
C13 C14 1.529(9)
C13 C15 1.542(9)
C16 C21 1.397(8)
C16 C17 1.400(8)
C17 C18 1.375(9)
C17 C25 1.526(9)
C18 C19 1.367(9)
C19 C20 1.372(9)
C20 C21 1.392(9)
C21 C22 1.527(8)
C22 C24 1.530(9)
C22 C23 1.530(9)
C25 C26 1.526(9)
C25 C27 1.538(9)
C28 C29 1.389(8)
C28 C35 1.513(9)
C29 C30 1.512(8)
C30 C31 1.501(9)
C31 C32 1.526(8)
C32 C33 1.387(8)
C33 C34 1.502(8)
C34 C35 1.523(9)
C37 C38 1.335(8)
C39 C44 1.392(8)
C39 C40 1.405(8)
C40 C41 1.379(8)
C40 C48 1.523(8)
C41 C42 1.386(9)
C42 C43 1.377(9)
C43 C44 1.395(8)
C44 C45 1.508(8)
C45 C47 1.523(9)
C45 C46 1.535(9)
C48 C50 1.526(8)
C48 C49 1.534(8)
C51 C52 1.403(8)
C51 C56 1.408(8)
C52 C53 1.376(8)
C52 C60 1.522(8)
C53 C54 1.386(9)
C54 C55 1.371(9)
C55 C56 1.390(8)
C56 C57 1.524(8)
C57 C58 1.533(8)
C57 C59 1.538(9)
C60 C61 1.528(9)
C60 C62 1.544(9)
C63 C64 1.395(8)
C63 C70 1.497(9)
C64 C65 1.506(8)
C65 C66 1.501(9)
C66 C67 1.507(9)
C67 C68 1.396(9)
C68 C69 1.525(9)
C69 C70 1.494(9)
